data_4100877
loop_
_publ_author_name
'Ober, Matthias'
'M\"uller, Heiko'
'Pieck, Carsten'
'Gierlich, Johannes'
'Carell, Thomas'

_journal_name_full 'Journal of the American Chemical Society'
_journal_year 2005
_chemical_formula_moiety 'C12 H8 N6 S4 Se4'
_chemical_formula_sum 'C12 H8 N6 S4 Se4'
_chemical_formula_weight 680.32
_chemical_melting_point 250
_chemical_name_common '[HBPTSMe]'
_space_group_IT_number 14
_symmetry_cell_setting monoclinic
_symmetry_space_group_name_Hall '-P 2ybc'
_symmetry_space_group_name_H-M 'P 1 21/c 1'
_cell_angle_alpha 90.00
_cell_angle_beta 94.563(14)
_cell_angle_gamma 90.00
_cell_formula_units_Z 2
_cell_length_a 4.924(4)
_cell_length_b 12.616(11)
_cell_length_c 15.086(13)
_cell_measurement_temperature 295(2)
_cell_volume 934.1(14)
_diffrn_ambient_temperature 295(2)
_exptl_crystal_density_diffrn 2.419
_cod_original_sg_symbol_Hall -P2ybc
_cod_original_sg_symbol_H-M 'P 21/c'
_cod_database_code 4100877

loop_
_symmetry_equiv_pos_as_xyz
'x, y, z'
'-x, y+1/2, -z+1/2'
'-x, -y, -z'
'x, -y-1/2, z-1/2'

loop_
_atom_site_label
_atom_site_type_symbol
_atom_site_fract_x
_atom_site_fract_y
_atom_site_fract_z
_atom_site_U_iso_or_equiv
_atom_site_adp_type
_atom_site_occupancy
_atom_site_symmetry_multiplicity
_atom_site_calc_flag
_atom_site_refinement_flags
_atom_site_disorder_assembly
_atom_site_disorder_group
Se1 Se 0.66270(13) 0.52365(5) 0.11313(4) 0.0318(2) Uani 1 1 d . . .
Se2 Se -0.40203(13) 0.99221(5) 0.07731(5) 0.0343(2) Uani 1 1 d . . .
S1 S 0.6473(3) 0.63010(12) 0.23083(11) 0.0313(4) Uani 1 1 d . . .
S2 S -0.1058(3) 0.94376(13) 0.23716(11) 0.0338(4) Uani 1 1 d . . .
N1 N 0.3932(10) 0.5972(4) 0.0502(3) 0.0338(12) Uani 1 1 d . . .
N2 N 0.0934(10) 0.7404(4) 0.0490(3) 0.0295(12) Uani 1 1 d . . .
N3 N -0.2137(10) 0.8784(4) 0.0412(3) 0.0315(12) Uani 1 1 d . . .
C1 C 0.3890(11) 0.7074(4) 0.1812(4) 0.0247(13) Uani 1 1 d . . .
C2 C 0.2952(12) 0.6784(4) 0.0911(4) 0.0280(13) Uani 1 1 d . . .
C3 C -0.0306(11) 0.8267(4) 0.0905(4) 0.0243(13) Uani 1 1 d . . .
C4 C 0.0622(11) 0.8491(5) 0.1836(4) 0.0281(13) Uani 1 1 d . . .
C5 C 0.2769(12) 0.7904(5) 0.2237(4) 0.0285(13) Uani 1 1 d . . .
H5 H 0.3460 0.8080 0.2810 0.034 Uiso 1 1 calc R . .
C6 C 0.0004(16) 0.7175(6) -0.0441(5) 0.051(2) Uani 1 1 d . . .
H6A H 0.1501 0.7254 -0.0807 0.077 Uiso 1 1 calc R . .
H6B H -0.1422 0.7660 -0.0637 0.077 Uiso 1 1 calc R . .
H6C H -0.0673 0.6462 -0.0488 0.077 Uiso 1 1 calc R . .

loop_
_atom_site_aniso_label
_atom_site_aniso_U_11
_atom_site_aniso_U_22
_atom_site_aniso_U_33
_atom_site_aniso_U_23
_atom_site_aniso_U_13
_atom_site_aniso_U_12
Se1 0.0305(4) 0.0269(3) 0.0376(4) 0.0028(3) -0.0001(3) 0.0070(3)
Se2 0.0350(4) 0.0275(3) 0.0406(4) -0.0003(3) 0.0029(3) 0.0092(3)
S1 0.0287(8) 0.0312(8) 0.0326(9) 0.0035(6) -0.0065(7) 0.0047(6)
S2 0.0310(8) 0.0353(8) 0.0343(9) -0.0092(7) -0.0025(7) 0.0063(7)
N1 0.034(3) 0.034(3) 0.032(3) -0.005(2) -0.006(2) 0.010(2)
N2 0.031(3) 0.032(3) 0.025(3) -0.002(2) -0.003(2) 0.013(2)
N3 0.032(3) 0.029(3) 0.033(3) -0.001(2) -0.001(2) 0.009(2)
C1 0.019(3) 0.027(3) 0.027(3) 0.006(2) -0.003(3) -0.003(2)
C2 0.031(3) 0.027(3) 0.026(3) 0.002(3) 0.000(3) 0.001(2)
C3 0.020(3) 0.023(3) 0.030(3) -0.002(2) 0.004(3) 0.002(2)
C4 0.022(3) 0.027(3) 0.036(4) 0.000(3) 0.006(3) -0.003(2)
C5 0.025(3) 0.036(3) 0.024(3) -0.003(3) -0.005(3) 0.006(3)
C6 0.058(5) 0.056(5) 0.039(4) -0.013(4) -0.008(4) 0.031(4)

loop_
_geom_bond_atom_site_label_1
_geom_bond_atom_site_label_2
_geom_bond_distance
_geom_bond_site_symmetry_2
_geom_bond_publ_flag
Se1 N1 1.823(5) . no
Se1 S1 2.232(2) . no
Se2 N3 1.816(5) . no
Se2 Se2 2.460(2) 3_475 no
S1 C1 1.726(6) . no
S2 C4 1.694(6) . no
N1 C2 1.309(7) . no
N2 C2 1.378(7) . no
N2 C3 1.419(7) . no
N2 C6 1.471(9) . no
N3 C3 1.298(7) . no
C1 C5 1.366(8) . no
C1 C2 1.447(8) . no
C3 C4 1.469(8) . no
C4 C5 1.389(8) . no
C5 H5 0.9300 . no
C6 H6A 0.9600 . no
C6 H6B 0.9600 . no
C6 H6C 0.9600 . no
